data_7024406
loop_
_publ_author_name
'Semenaka, Valentyna V.'
'Nesterova, Oksana V.'
'Kokozay, Volodymyr N.'
'Dyakonenko, Viktoriya V.'
'Shishkin, Oleg V.'
'Boca, Roman'
'Jezierska, Julia'

_publ_section_title
;
 An extremely rare example of asymmetric tetranuclear core
 {M(4)(mu(3)-X)(2)(mu-X)(4)} in a novel alkoxo-bridged heterometallic
 Cr/Cd complex.
;
_journal_issue 7
_journal_name_full 'Dalton transactions (Cambridge, England : 2003)'
_journal_page_first 1734
_journal_page_last 1739
_journal_paper_doi 10.1039/b916568a
_journal_volume 39
_journal_year 2010
_chemical_formula_moiety 'C28 H52 Cd Cr3 N8 O12 S4, 3(C H4 O)'
_chemical_formula_sum 'C31 H64 Cd Cr3 N8 O15 S4'
_chemical_formula_weight 1185.54
_chemical_name_systematic
;
?
;
_space_group_IT_number 2
_symmetry_cell_setting triclinic
_symmetry_space_group_name_Hall '-P 1'
_symmetry_space_group_name_H-M 'P -1'
_atom_sites_solution_hydrogens difmap
_atom_sites_solution_primary direct
_atom_sites_solution_secondary difmap
_audit_creation_method SHELXL-97
_cell_angle_alpha 92.36(2)
_cell_angle_beta 105.59(2)
_cell_angle_gamma 107.35(3)
_cell_formula_units_Z 2
_cell_length_a 11.217(2)
_cell_length_b 11.615(3)
_cell_length_c 19.886(2)
_cell_measurement_reflns_used 7360
_cell_measurement_temperature 100(2)
_cell_measurement_theta_max 34.7457
_cell_measurement_theta_min 2.8398
_cell_volume 2361.2(9)
_computing_structure_refinement 'SHELXL-97 (Sheldrick, 1997)'
_computing_structure_solution 'SHELXS-97 (Sheldrick, 1990)'
_diffrn_ambient_temperature 100(2)
_diffrn_detector_area_resol_mean 16.1827
_diffrn_measured_fraction_theta_full 0.948
_diffrn_measured_fraction_theta_max 0.948
_diffrn_measurement_device_type Xcalibur"3
_diffrn_measurement_method \w-scans
_diffrn_radiation_monochromator graphite
_diffrn_radiation_source 'Enhance (Mo) X-ray Source'
_diffrn_radiation_type MoK\a
_diffrn_radiation_wavelength 0.71073
_diffrn_reflns_av_R_equivalents 0.0356
_diffrn_reflns_av_sigmaI/netI 0.0746
_diffrn_reflns_limit_h_max 14
_diffrn_reflns_limit_h_min -12
_diffrn_reflns_limit_k_max 15
_diffrn_reflns_limit_k_min -15
_diffrn_reflns_limit_l_max 21
_diffrn_reflns_limit_l_min -25
_diffrn_reflns_number 16505
_diffrn_reflns_theta_full 27.50
_diffrn_reflns_theta_max 27.50
_diffrn_reflns_theta_min 3.01
_diffrn_standards_interval_count 50
_diffrn_standards_number 2
_exptl_absorpt_coefficient_mu 1.363
_exptl_absorpt_correction_T_max 0.7722
_exptl_absorpt_correction_T_min 0.6117
_exptl_absorpt_correction_type empirical
_exptl_absorpt_process_details 'Blessing, R. H. Acta Crystallogr., Sect A 1995, 51, 33-38.'
_exptl_crystal_density_diffrn 1.668
_exptl_crystal_density_method 'not measured'
_exptl_crystal_F_000 1220
_exptl_crystal_size_max 0.40
_exptl_crystal_size_mid 0.20
_exptl_crystal_size_min 0.20
_refine_diff_density_max 2.064
_refine_diff_density_min -1.153
_refine_diff_density_rms 0.119
_refine_ls_extinction_method none
_refine_ls_goodness_of_fit_ref 0.976
_refine_ls_hydrogen_treatment constr
_refine_ls_matrix_type full
_refine_ls_number_parameters 575
_refine_ls_number_reflns 10294
_refine_ls_number_restraints 7
_refine_ls_restrained_S_all 0.976
_refine_ls_R_factor_all 0.0891
_refine_ls_R_factor_gt 0.0552
_refine_ls_shift/su_max 0.002
_refine_ls_shift/su_mean 0.000
_refine_ls_structure_factor_coef Fsqd
_refine_ls_weighting_details 'calc w=1/[\s^2^(Fo^2^)+(0.0841P)^2^+0.0000P] where P=(Fo^2^+2Fc^2^)/3'
_refine_ls_weighting_scheme calc
_refine_ls_wR_factor_gt 0.1296
_refine_ls_wR_factor_ref 0.1431
_reflns_number_gt 6947
_reflns_number_total 10294
_reflns_threshold_expression >2sigma(I)
_cod_data_source_file b916568a.txt
_cod_data_source_block koko294
_cod_original_cell_volume 2361.2(8)
_cod_database_code 7024406

loop_
_symmetry_equiv_pos_as_xyz
'x, y, z'
'-x, -y, -z'

loop_
_atom_site_label
_atom_site_type_symbol
_atom_site_fract_x
_atom_site_fract_y
_atom_site_fract_z
_atom_site_U_iso_or_equiv
_atom_site_adp_type
_atom_site_occupancy
_atom_site_symmetry_multiplicity
_atom_site_calc_flag
_atom_site_refinement_flags
_atom_site_disorder_assembly
_atom_site_disorder_group
C1 C 0.1491(3) 0.2995(3) 0.47804(16) 0.0283(8) Uani 1 1 d . . .
H1A H 0.2123 0.3207 0.5258 0.034 Uiso 1 1 calc R . .
H1B H 0.0952 0.2130 0.4728 0.034 Uiso 1 1 calc R . .
Cd1 Cd 0.31059(2) 0.44319(2) 0.242827(12) 0.02781(6) Uani 1 1 d . . .
Cr1 Cr 0.07983(5) 0.31159(4) 0.32776(3) 0.02215(12) Uani 1 1 d . . .
Cr2 Cr 0.04952(5) 0.54061(4) 0.27072(2) 0.02009(11) Uani 1 1 d . . .
Cr3 Cr 0.24718(5) 0.70764(5) 0.20835(3) 0.02684(13) Uani 1 1 d . . .
S1 S -0.12128(13) -0.08270(10) 0.37416(7) 0.0669(4) Uani 1 1 d . . .
S2 S -0.02739(18) 0.90247(11) 0.06400(8) 0.0915(6) Uani 1 1 d . . .
S3 S 0.36999(14) 0.69249(12) -0.00147(6) 0.0657(4) Uani 1 1 d . . .
S4 S 0.67982(10) 0.35215(9) 0.40845(6) 0.0451(3) Uani 1 1 d . . .
N1 N -0.0265(3) 0.1413(2) 0.32846(15) 0.0309(7) Uani 1 1 d . . .
N2 N 0.2216(2) 0.3168(2) 0.42406(13) 0.0235(6) Uani 1 1 d . . .
N3 N -0.1438(2) 0.5466(2) 0.22055(13) 0.0259(6) Uani 1 1 d . . .
N4 N 0.1301(3) 0.7855(3) 0.14534(14) 0.0340(8) Uani 1 1 d . . .
N5 N 0.3275(3) 0.7009(3) 0.13006(15) 0.0380(8) Uani 1 1 d . . .
N6 N 0.3767(3) 0.8747(3) 0.26747(15) 0.0392(9) Uani 1 1 d . . .
N8 N 0.1820(3) 0.3314(2) 0.13287(14) 0.0286(7) Uani 1 1 d . . .
O1 O -0.00286(19) 0.37033(19) 0.39584(11) 0.0251(5) Uani 1 1 d . . .
O2 O 0.1785(2) 0.27083(19) 0.27148(11) 0.0277(6) Uani 1 1 d . . .
O3 O -0.03943(19) 0.36364(18) 0.25163(11) 0.0231(5) Uani 1 1 d . . .
O4 O 0.18988(19) 0.48032(18) 0.32913(11) 0.0221(5) Uani 1 1 d . . .
O5 O 0.0025(2) 0.56633(19) 0.35544(11) 0.0245(5) Uani 1 1 d . . .
O6 O 0.12221(19) 0.53748(18) 0.18720(11) 0.0235(5) Uani 1 1 d . . .
O7 O 0.1533(2) 0.71158(19) 0.27774(11) 0.0258(5) Uani 1 1 d . . .
O8 O -0.3674(2) 0.6494(2) 0.15141(13) 0.0413(7) Uani 1 1 d . . .
H8A H -0.3687 0.7206 0.1464 0.050 Uiso 1 1 calc R . .
O10 O 0.3714(2) 0.6430(2) 0.26766(12) 0.0318(6) Uani 1 1 d . . .
O11 O 0.4542(2) 0.4533(3) 0.16964(13) 0.0459(8) Uani 1 1 d . . .
H11C H 0.5336 0.4880 0.1739 0.055 Uiso 1 1 calc R . .
O12 O 0.4444(2) 0.1307(2) 0.47832(14) 0.0484(7) Uani 1 1 d . . .
H12A H 0.5014 0.1299 0.5155 0.058 Uiso 1 1 calc R . .
O13 O -0.3588(3) 0.8775(3) 0.13376(17) 0.0663(11) Uani 1 1 d D . .
H13D H -0.3898 0.9144 0.1016 0.080 Uiso 1 1 calc R . .
O14 O 0.3441(3) -0.0688(2) 0.5318(2) 0.0712(11) Uani 1 1 d . . .
H14D H 0.3613 -0.0574 0.4936 0.085 Uiso 1 1 calc R . .
C2 C 0.0619(3) 0.3788(3) 0.46950(16) 0.0277(8) Uani 1 1 d . . .
H2A H -0.0034 0.3508 0.4954 0.033 Uiso 1 1 calc R . .
H2B H 0.1149 0.4643 0.4887 0.033 Uiso 1 1 calc R . .
C3 C 0.2717(3) 0.5354(3) 0.39870(16) 0.0266(8) Uani 1 1 d . . .
H3A H 0.2210 0.5652 0.4250 0.032 Uiso 1 1 calc R . .
H3B H 0.3458 0.6054 0.3960 0.032 Uiso 1 1 calc R . .
C4 C 0.3230(3) 0.4393(3) 0.43653(16) 0.0254(8) Uani 1 1 d . . .
H4A H 0.3968 0.4318 0.4204 0.030 Uiso 1 1 calc R . .
H4B H 0.3568 0.4675 0.4878 0.030 Uiso 1 1 calc R . .
C5 C 0.2836(3) 0.2197(3) 0.42217(17) 0.0291(8) Uani 1 1 d . . .
H5A H 0.3241 0.2288 0.3834 0.035 Uiso 1 1 calc R . .
H5B H 0.2142 0.1395 0.4111 0.035 Uiso 1 1 calc R . .
C6 C 0.3869(4) 0.2199(4) 0.4897(2) 0.0423(10) Uani 1 1 d . . .
H6A H 0.4546 0.3010 0.5036 0.051 Uiso 1 1 calc R . .
H6B H 0.3464 0.2017 0.5283 0.051 Uiso 1 1 calc R . .
C7 C -0.0671(3) 0.0472(3) 0.3466(2) 0.0357(9) Uani 1 1 d . . .
C8 C -0.1775(3) 0.3297(3) 0.2344(2) 0.0385(10) Uani 1 1 d . . .
H8B H -0.2043 0.3321 0.2778 0.046 Uiso 1 1 calc R . .
H8C H -0.2179 0.2460 0.2090 0.046 Uiso 1 1 calc R . .
C9 C -0.2215(3) 0.4187(3) 0.1882(2) 0.0383(10) Uani 1 1 d . . .
H9A H -0.2103 0.4043 0.1412 0.046 Uiso 1 1 calc R . .
H9B H -0.3154 0.4057 0.1819 0.046 Uiso 1 1 calc R . .
C10 C -0.1981(3) 0.5775(5) 0.27737(12) 0.0610(13) Uani 1 1 d D . .
H10A H -0.2652 0.5040 0.2832 0.073 Uiso 1 1 calc R . .
H10B H -0.2406 0.6398 0.2636 0.073 Uiso 1 1 calc R . .
C11 C -0.0918(3) 0.6249(4) 0.34633(14) 0.0500(10) Uani 1 1 d D . .
H11A H -0.0492 0.7134 0.3480 0.060 Uiso 1 1 calc R . .
H11B H -0.1311 0.6130 0.3855 0.060 Uiso 1 1 calc R . .
C12 C -0.1497(3) 0.6312(3) 0.16684(19) 0.0346(9) Uani 1 1 d . . .
H12B H -0.0936 0.6199 0.1380 0.042 Uiso 1 1 calc R . .
H12C H -0.1097 0.7152 0.1919 0.042 Uiso 1 1 calc R . .
C13 C -0.2806(4) 0.6228(4) 0.11714(19) 0.0391(9) Uani 1 1 d . . .
H13A H -0.2670 0.6800 0.0823 0.047 Uiso 1 1 calc R . .
H13B H -0.3220 0.5395 0.0911 0.047 Uiso 1 1 calc R . .
C14 C 0.2186(3) 0.8086(3) 0.33402(17) 0.0295(8) Uani 1 1 d . . .
H14A H 0.2763 0.7824 0.3730 0.035 Uiso 1 1 calc R . .
H14B H 0.1539 0.8320 0.3521 0.035 Uiso 1 1 calc R . .
C15 C 0.2982(4) 0.9152(3) 0.30759(19) 0.0373(10) Uani 1 1 d . . .
H15A H 0.2395 0.9529 0.2767 0.045 Uiso 1 1 calc R . .
H15B H 0.3573 0.9770 0.3479 0.045 Uiso 1 1 calc R . .
C16 C 0.4892(4) 0.8458(4) 0.3167(2) 0.0446(11) Uani 1 1 d . . .
H16A H 0.5716 0.9128 0.3226 0.054 Uiso 1 1 calc R . .
H16B H 0.4749 0.8373 0.3635 0.054 Uiso 1 1 calc R . .
C17 C 0.4987(3) 0.7291(3) 0.2866(2) 0.0393(10) Uani 1 1 d . . .
H17A H 0.5304 0.7416 0.2447 0.047 Uiso 1 1 calc R . .
H17B H 0.5602 0.7003 0.3220 0.047 Uiso 1 1 calc R . .
C18 C 0.4235(5) 0.9675(3) 0.2216(2) 0.0685(16) Uani 1 1 d D . .
H18A H 0.3493 0.9627 0.1799 0.082 Uiso 0.50 1 calc PR A 1
H18B H 0.4908 0.9470 0.2045 0.082 Uiso 0.50 1 calc PR A 1
H18C H 0.3512 0.9954 0.1987 0.082 Uiso 0.50 1 d PR A 2
H18D H 0.4450 0.9274 0.1848 0.082 Uiso 0.50 1 d PR A 2
O9 O 0.5015(5) 1.1838(4) 0.2096(3) 0.0419(15) Uani 0.50 1 d P B 1
H9C H 0.5335 1.2548 0.2312 0.063 Uiso 0.50 1 calc PR B 1
C19 C 0.4808(9) 1.0978(4) 0.2590(4) 0.056(2) Uani 0.50 1 d PD B 1
H19A H 0.4205 1.1144 0.2835 0.067 Uiso 0.50 1 calc PR B 1
H19B H 0.5651 1.1076 0.2948 0.067 Uiso 0.50 1 calc PR B 1
O9A O 0.4538(4) 1.1429(4) 0.2651(4) 0.067(2) Uani 0.50 1 d PD B 2
H9AA H 0.4990 1.2128 0.2864 0.101 Uiso 0.50 1 calc PR B 2
C19A C 0.5360(6) 1.0769(6) 0.2577(5) 0.056(2) Uani 0.50 1 d PD B 2
H19C H 0.5897 1.0638 0.3033 0.067 Uiso 0.50 1 calc PR B 2
H19D H 0.5917 1.1114 0.2276 0.067 Uiso 0.50 1 calc PR B 2
C21 C 0.3447(4) 0.6993(3) 0.0750(2) 0.0386(10) Uani 1 1 d . . .
C22 C 0.3915(4) 0.3827(4) 0.1012(2) 0.0432(10) Uani 1 1 d . . .
H22A H 0.4520 0.3455 0.0878 0.052 Uiso 1 1 calc R . .
H22B H 0.3693 0.4364 0.0658 0.052 Uiso 1 1 calc R . .
C23 C 0.2690(4) 0.2845(4) 0.1021(3) 0.0596(13) Uani 1 1 d . . .
H23A H 0.2200 0.2451 0.0533 0.072 Uiso 1 1 calc R . .
H23B H 0.2936 0.2218 0.1298 0.072 Uiso 1 1 calc R . .
C24 C 0.0796(4) 0.2260(3) 0.14488(12) 0.0541(13) Uani 1 1 d D . .
H24A H 0.0507 0.1604 0.1050 0.065 Uiso 1 1 calc R . .
H24B H 0.0031 0.2512 0.1459 0.065 Uiso 1 1 calc R . .
C25 C 0.1261(3) 0.1768(3) 0.21267(12) 0.0343(9) Uani 1 1 d D . .
H25A H 0.0522 0.1118 0.2200 0.041 Uiso 1 1 calc R . .
H25B H 0.1942 0.1406 0.2092 0.041 Uiso 1 1 calc R . .
C26 C 0.1247(4) 0.4075(4) 0.0867(2) 0.0470(11) Uani 1 1 d . . .
H26A H 0.0635 0.3553 0.0431 0.056 Uiso 1 1 calc R . .
H26B H 0.1954 0.4672 0.0734 0.056 Uiso 1 1 calc R . .
C27 C 0.0520(3) 0.4760(3) 0.11771(17) 0.0289(8) Uani 1 1 d . . .
H27A H 0.0324 0.5365 0.0865 0.035 Uiso 1 1 calc R . .
H27B H -0.0323 0.4179 0.1187 0.035 Uiso 1 1 calc R . .
C28 C 0.5673(3) 0.3994(4) 0.35875(18) 0.0359(9) Uani 1 1 d . . .
C29 C -0.2440(5) 0.9583(5) 0.1807(3) 0.108(3) Uani 1 1 d D . .
H29A H -0.2443 1.0420 0.1769 0.162 Uiso 1 1 calc R . .
H29B H -0.1679 0.9483 0.1690 0.162 Uiso 1 1 calc R . .
H29C H -0.2397 0.9408 0.2289 0.162 Uiso 1 1 calc R . .
C30 C 0.2101(4) -0.1327(4) 0.5181(2) 0.0519(12) Uani 1 1 d . . .
H30A H 0.1927 -0.1578 0.5619 0.078 Uiso 1 1 calc R . .
H30B H 0.1854 -0.2048 0.4837 0.078 Uiso 1 1 calc R . .
H30C H 0.1589 -0.0799 0.4992 0.078 Uiso 1 1 calc R . .
O15 O -0.3638(5) 1.0186(5) 0.0293(2) 0.169(3) Uani 1 1 d D . .
H15G H -0.4445 1.0077 0.0177 0.203 Uiso 0.50 1 calc PRD C 1
H15F H -0.3165 1.0915 0.0425 0.203 Uiso 0.50 1 d PR C 2
C31 C -0.3305(7) 0.9779(7) -0.0283(3) 0.179(3) Uani 1 1 d D . .
H31A H -0.2478 1.0351 -0.0305 0.268 Uiso 1 1 calc R . .
H31B H -0.3995 0.9728 -0.0719 0.268 Uiso 1 1 calc R . .
H31C H -0.3210 0.8973 -0.0229 0.268 Uiso 1 1 calc R . .
N7 N 0.4904(3) 0.4325(4) 0.32347(19) 0.0649(11) Uani 1 1 d . . .
C20 C 0.0672(4) 0.8343(3) 0.11098(19) 0.0426(11) Uani 1 1 d . . .

loop_
_atom_site_aniso_label
_atom_site_aniso_U_11
_atom_site_aniso_U_22
_atom_site_aniso_U_33
_atom_site_aniso_U_23
_atom_site_aniso_U_13
_atom_site_aniso_U_12
C1 0.0275(14) 0.0339(16) 0.0275(14) 0.0098(12) 0.0162(12) 0.0076(13)
Cd1 0.02277(10) 0.03769(12) 0.02529(10) 0.00752(9) 0.01097(8) 0.00918(9)
Cr1 0.0199(2) 0.0245(2) 0.0217(2) 0.00573(18) 0.00842(18) 0.00418(18)
Cr2 0.0209(2) 0.0221(2) 0.0180(2) 0.00379(17) 0.00859(17) 0.00525(17)
Cr3 0.0273(2) 0.0271(2) 0.0209(2) 0.00303(19) 0.01039(19) -0.0017(2)
S1 0.0882(7) 0.0320(5) 0.0976(8) 0.0262(5) 0.0558(6) 0.0164(5)
S2 0.1321(12) 0.0457(6) 0.0676(9) 0.0090(6) -0.0240(9) 0.0339(7)
S3 0.0943(8) 0.0719(7) 0.0373(5) -0.0002(5) 0.0386(5) 0.0196(6)
S4 0.0390(5) 0.0434(5) 0.0484(6) 0.0012(4) 0.0029(4) 0.0165(4)
N1 0.0323(13) 0.0257(13) 0.0367(14) 0.0083(11) 0.0148(11) 0.0075(11)
N2 0.0228(11) 0.0249(12) 0.0248(12) 0.0100(10) 0.0109(10) 0.0065(10)
N3 0.0290(12) 0.0347(13) 0.0205(11) 0.0088(10) 0.0125(10) 0.0144(10)
N4 0.0455(16) 0.0333(14) 0.0214(13) 0.0120(11) 0.0097(12) 0.0092(12)
N5 0.0377(15) 0.0403(16) 0.0328(14) 0.0047(12) 0.0190(12) 0.0001(13)
N6 0.0390(16) 0.0334(15) 0.0289(14) 0.0039(12) 0.0066(12) -0.0089(13)
N8 0.0288(12) 0.0313(13) 0.0285(13) 0.0017(11) 0.0147(10) 0.0087(11)
O1 0.0206(9) 0.0321(11) 0.0254(10) 0.0097(8) 0.0102(8) 0.0085(8)
O2 0.0278(10) 0.0298(11) 0.0291(11) 0.0028(9) 0.0130(9) 0.0107(9)
O3 0.0196(9) 0.0230(10) 0.0257(10) 0.0046(8) 0.0086(8) 0.0034(8)
O4 0.0175(9) 0.0243(10) 0.0225(10) 0.0031(8) 0.0060(8) 0.0038(8)
O5 0.0283(10) 0.0325(11) 0.0197(9) 0.0072(8) 0.0126(8) 0.0142(8)
O6 0.0210(9) 0.0219(10) 0.0244(10) -0.0029(8) 0.0091(8) 0.0007(8)
O7 0.0331(11) 0.0215(10) 0.0226(10) 0.0013(8) 0.0128(8) 0.0045(8)
O8 0.0380(12) 0.0545(14) 0.0407(13) 0.0220(11) 0.0177(10) 0.0208(11)
O10 0.0219(10) 0.0375(12) 0.0306(11) 0.0048(10) 0.0067(9) 0.0028(9)
O11 0.0304(12) 0.0750(18) 0.0357(13) 0.0118(12) 0.0182(10) 0.0137(12)
O12 0.0475(12) 0.0671(15) 0.0576(15) 0.0371(12) 0.0307(11) 0.0398(11)
O13 0.0561(18) 0.0532(17) 0.081(2) 0.0245(16) 0.0140(16) 0.0081(14)
O14 0.0441(14) 0.0383(14) 0.147(3) 0.0283(17) 0.0511(16) 0.0130(12)
C2 0.0315(15) 0.0366(16) 0.0187(13) 0.0107(12) 0.0115(12) 0.0117(13)
C3 0.0249(14) 0.0282(15) 0.0198(14) 0.0024(12) 0.0058(12) -0.0006(12)
C4 0.0205(14) 0.0312(16) 0.0211(14) 0.0076(12) 0.0071(11) 0.0023(12)
C5 0.0309(14) 0.0357(16) 0.0289(15) 0.0121(13) 0.0150(12) 0.0160(12)
C6 0.0402(17) 0.054(2) 0.0423(19) 0.0202(16) 0.0143(16) 0.0260(15)
C7 0.0363(16) 0.0303(17) 0.0432(19) 0.0020(15) 0.0198(15) 0.0079(14)
C8 0.0221(16) 0.0337(17) 0.049(2) 0.0139(16) 0.0046(15) -0.0017(14)
C9 0.0196(15) 0.0421(19) 0.041(2) 0.0127(16) 0.0002(14) -0.0006(14)
C10 0.0481(19) 0.120(3) 0.036(2) 0.009(2) 0.0187(16) 0.053(2)
C11 0.072(2) 0.065(2) 0.0364(19) 0.0073(17) 0.0231(17) 0.0487(17)
C12 0.0291(15) 0.0392(18) 0.0389(18) 0.0125(15) 0.0136(14) 0.0117(14)
C13 0.0464(18) 0.0483(19) 0.0331(17) 0.0164(15) 0.0179(15) 0.0234(15)
C14 0.0338(16) 0.0237(15) 0.0259(15) -0.0023(13) 0.0077(13) 0.0038(13)
C15 0.050(2) 0.0215(16) 0.0316(17) 0.0010(14) 0.0083(16) 0.0019(15)
C16 0.0299(18) 0.054(2) 0.0322(19) -0.0058(17) 0.0057(15) -0.0083(17)
C17 0.0207(15) 0.051(2) 0.0358(18) -0.0043(16) 0.0107(14) -0.0049(15)
C18 0.074(3) 0.052(2) 0.040(2) 0.0035(19) 0.017(2) -0.037(2)
O9 0.036(3) 0.023(2) 0.056(3) 0.008(2) 0.012(2) -0.004(2)
C19 0.073(5) 0.033(3) 0.083(4) 0.015(3) 0.052(4) 0.020(3)
O9A 0.062(4) 0.034(3) 0.073(5) 0.000(3) 0.003(4) -0.015(3)
C19A 0.073(5) 0.033(3) 0.083(4) 0.015(3) 0.052(4) 0.020(3)
C21 0.0401(18) 0.0381(19) 0.0340(18) 0.0033(15) 0.0147(15) 0.0042(16)
C22 0.0448(17) 0.057(2) 0.0439(19) 0.0055(17) 0.0269(15) 0.0268(16)
C23 0.065(2) 0.061(3) 0.067(3) 0.001(2) 0.036(2) 0.026(2)
C24 0.073(3) 0.037(2) 0.048(2) 0.0019(18) 0.023(2) 0.008(2)
C25 0.0451(17) 0.0336(17) 0.0309(16) 0.0017(14) 0.0194(14) 0.0154(14)
C26 0.059(2) 0.050(2) 0.0311(18) -0.0009(17) 0.0163(17) 0.0134(19)
C27 0.0314(16) 0.0280(16) 0.0227(15) 0.0031(13) 0.0056(13) 0.0048(13)
C28 0.0248(14) 0.060(2) 0.0291(16) 0.0087(15) 0.0168(13) 0.0140(15)
C29 0.092(5) 0.082(4) 0.114(6) -0.024(4) 0.007(4) 0.000(4)
C30 0.0416(19) 0.057(2) 0.066(3) 0.021(2) 0.0241(18) 0.0197(17)
O15 0.215(5) 0.154(4) 0.192(5) 0.108(4) 0.103(4) 0.085(4)
C31 0.335(7) 0.199(6) 0.139(5) 0.077(5) 0.161(5) 0.196(5)
N7 0.0273(14) 0.128(3) 0.0528(19) 0.0539(19) 0.0181(14) 0.0337(17)
C20 0.057(2) 0.0277(18) 0.0285(18) -0.0014(15) 0.0099(17) -0.0045(17)

loop_
_atom_type_symbol
_atom_type_description
_atom_type_scat_dispersion_real
_atom_type_scat_dispersion_imag
_atom_type_scat_source
C C 0.0033 0.0016 'International Tables Vol C Tables 4.2.6.8 and 6.1.1.4'
H H 0.0000 0.0000 'International Tables Vol C Tables 4.2.6.8 and 6.1.1.4'
N N 0.0061 0.0033 'International Tables Vol C Tables 4.2.6.8 and 6.1.1.4'
O O 0.0106 0.0060 'International Tables Vol C Tables 4.2.6.8 and 6.1.1.4'
S S 0.1246 0.1234 'International Tables Vol C Tables 4.2.6.8 and 6.1.1.4'
Cr Cr 0.3209 0.6236 'International Tables Vol C Tables 4.2.6.8 and 6.1.1.4'
Cd Cd -0.8075 1.2024 'International Tables Vol C Tables 4.2.6.8 and 6.1.1.4'

loop_
_geom_angle_atom_site_label_1
_geom_angle_atom_site_label_2
_geom_angle_atom_site_label_3
_geom_angle
N2 C1 C2 110.5(3)
N2 C1 H1A 109.5
C2 C1 H1A 109.5
N2 C1 H1B 109.5
C2 C1 H1B 109.5
H1A C1 H1B 108.1
O10 Cd1 N7 92.33(13)
O10 Cd1 O2 139.44(9)
N7 Cd1 O2 92.35(12)
O10 Cd1 N8 125.23(9)
N7 Cd1 N8 133.58(14)
O2 Cd1 N8 76.56(9)
O10 Cd1 O11 93.17(10)
N7 Cd1 O11 79.80(12)
O2 Cd1 O11 127.29(9)
N8 Cd1 O11 72.65(9)
O10 Cd1 O4 74.91(8)
N7 Cd1 O4 97.07(11)
O2 Cd1 O4 64.53(8)
N8 Cd1 O4 116.83(8)
O11 Cd1 O4 167.62(8)
O2 Cr1 O4 84.07(10)
O2 Cr1 O3 96.30(10)
O4 Cr1 O3 79.90(9)
O2 Cr1 N1 95.57(12)
O4 Cr1 N1 178.34(11)
O3 Cr1 N1 101.75(10)
O2 Cr1 O1 172.54(8)
O4 Cr1 O1 90.46(9)
O3 Cr1 O1 87.70(9)
N1 Cr1 O1 89.75(11)
O2 Cr1 N2 93.66(10)
O4 Cr1 N2 84.79(9)
O3 Cr1 N2 160.74(10)
N1 Cr1 N2 93.62(11)
O1 Cr1 N2 80.76(10)
O5 Cr2 O7 93.39(9)
O5 Cr2 O3 96.29(9)
O7 Cr2 O3 170.00(10)
O5 Cr2 O4 87.74(9)
O7 Cr2 O4 98.73(9)
O3 Cr2 O4 79.19(9)
O5 Cr2 O6 171.27(8)
O7 Cr2 O6 78.44(9)
O3 Cr2 O6 91.75(9)
O4 Cr2 O6 90.43(9)
O5 Cr2 N3 82.61(10)
O7 Cr2 N3 100.82(10)
O3 Cr2 N3 82.97(10)
O4 Cr2 N3 158.64(9)
O6 Cr2 N3 101.82(10)
O10 Cr3 O7 94.13(10)
O10 Cr3 O6 86.63(9)
O7 Cr3 O6 79.44(9)
O10 Cr3 N4 175.34(11)
O7 Cr3 N4 88.83(12)
O6 Cr3 N4 97.46(10)
O10 Cr3 N5 90.50(12)
O7 Cr3 N5 174.61(11)
O6 Cr3 N5 98.12(11)
N4 Cr3 N5 86.73(13)
O10 Cr3 N6 82.74(12)
O7 Cr3 N6 83.72(11)
O6 Cr3 N6 159.36(11)
N4 Cr3 N6 94.03(12)
N5 Cr3 N6 99.61(12)
C7 N1 Cr1 162.2(3)
C4 N2 C5 109.8(2)
C4 N2 C1 112.8(2)
C5 N2 C1 110.1(2)
C4 N2 Cr1 105.93(18)
C5 N2 Cr1 112.95(18)
C1 N2 Cr1 105.18(18)
C12 N3 C9 110.9(2)
C12 N3 C10 111.5(3)
C9 N3 C10 107.4(3)
C12 N3 Cr2 114.4(2)
C9 N3 Cr2 104.8(2)
C10 N3 Cr2 107.49(17)
C20 N4 Cr3 177.1(3)
C21 N5 Cr3 163.0(3)
C15 N6 C18 111.4(3)
C15 N6 C16 110.8(3)
C18 N6 C16 111.4(3)
C15 N6 Cr3 103.9(2)
C18 N6 Cr3 112.5(2)
C16 N6 Cr3 106.5(2)
C26 N8 C24 111.4(3)
C26 N8 C23 110.8(3)
C24 N8 C23 108.6(3)
C26 N8 Cd1 110.8(2)
C24 N8 Cd1 107.92(17)
C23 N8 Cd1 107.2(2)
C2 O1 Cr1 116.7(2)
C25 O2 Cr1 124.7(2)
C25 O2 Cd1 109.69(17)
Cr1 O2 Cd1 111.01(10)
C8 O3 Cr2 114.0(2)
C8 O3 Cr1 127.4(2)
Cr2 O3 Cr1 99.38(9)
C3 O4 Cr1 112.27(18)
C3 O4 Cr2 124.4(2)
Cr1 O4 Cr2 97.94(9)
C3 O4 Cd1 115.19(18)
Cr1 O4 Cd1 99.67(9)
Cr2 O4 Cd1 103.51(9)
C11 O5 Cr2 113.23(18)
C27 O6 Cr3 124.01(19)
C27 O6 Cr2 126.80(19)
Cr3 O6 Cr2 98.11(9)
C14 O7 Cr3 114.38(19)
C14 O7 Cr2 134.4(2)
Cr3 O7 Cr2 102.69(10)
C13 O8 H8A 109.5
C17 O10 Cr3 110.5(2)
C17 O10 Cd1 129.1(2)
Cr3 O10 Cd1 110.93(10)
C22 O11 Cd1 114.4(2)
C22 O11 H11C 109.5
Cd1 O11 H11C 136.1
C6 O12 H12A 109.5
C29 O13 H13D 109.5
C30 O14 H14D 109.5
O1 C2 C1 108.1(3)
O1 C2 H2A 110.1
C1 C2 H2A 110.1
O1 C2 H2B 110.1
C1 C2 H2B 110.1
H2A C2 H2B 108.4
O4 C3 C4 108.4(2)
O4 C3 H3A 110.0
C4 C3 H3A 110.0
O4 C3 H3B 110.0
C4 C3 H3B 110.0
H3A C3 H3B 108.4
N2 C4 C3 113.5(2)
N2 C4 H4A 108.9
C3 C4 H4A 108.9
N2 C4 H4B 108.9
C3 C4 H4B 108.9
H4A C4 H4B 107.7
N2 C5 C6 115.1(3)
N2 C5 H5A 108.5
C6 C5 H5A 108.5
N2 C5 H5B 108.5
C6 C5 H5B 108.5
H5A C5 H5B 107.5
O12 C6 C5 108.8(3)
O12 C6 H6A 109.9
C5 C6 H6A 109.9
O12 C6 H6B 109.9
C5 C6 H6B 109.9
H6A C6 H6B 108.3
N1 C7 S1 178.4(3)
O3 C8 C9 108.0(3)
O3 C8 H8B 110.1
C9 C8 H8B 110.1
O3 C8 H8C 110.1
C9 C8 H8C 110.1
H8B C8 H8C 108.4
N3 C9 C8 110.5(3)
N3 C9 H9A 109.5
C8 C9 H9A 109.5
N3 C9 H9B 109.5
C8 C9 H9B 109.5
H9A C9 H9B 108.1
N3 C10 C11 111.0(3)
N3 C10 H10A 109.4
C11 C10 H10A 109.4
N3 C10 H10B 109.4
C11 C10 H10B 109.4
H10A C10 H10B 108.0
O5 C11 C10 112.0(3)
O5 C11 H11A 109.2
C10 C11 H11A 109.2
O5 C11 H11B 109.2
C10 C11 H11B 109.2
H11A C11 H11B 107.9
N3 C12 C13 119.0(3)
N3 C12 H12B 107.6
C13 C12 H12B 107.6
N3 C12 H12C 107.6
C13 C12 H12C 107.6
H12B C12 H12C 107.0
O8 C13 C12 113.6(3)
O8 C13 H13A 108.8
C12 C13 H13A 108.8
O8 C13 H13B 108.8
C12 C13 H13B 108.8
H13A C13 H13B 107.7
O7 C14 C15 108.9(3)
O7 C14 H14A 109.9
C15 C14 H14A 109.9
O7 C14 H14B 109.9
C15 C14 H14B 109.9
H14A C14 H14B 108.3
N6 C15 C14 110.1(3)
N6 C15 H15A 109.6
C14 C15 H15A 109.6
N6 C15 H15B 109.6
C14 C15 H15B 109.6
H15A C15 H15B 108.2
C17 C16 N6 109.2(3)
C17 C16 H16A 109.8
N6 C16 H16A 109.8
C17 C16 H16B 109.8
N6 C16 H16B 109.8
H16A C16 H16B 108.3
O10 C17 C16 106.9(3)
O10 C17 H17A 110.3
C16 C17 H17A 110.3
O10 C17 H17B 110.3
C16 C17 H17B 110.3
H17A C17 H17B 108.6
C19A C18 N6 116.4(5)
N6 C18 C19 113.6(4)
C19A C18 H18A 127.5
N6 C18 H18A 108.8
C19 C18 H18A 108.8
C19A C18 H18B 82.1
N6 C18 H18B 108.8
C19 C18 H18B 108.8
H18A C18 H18B 107.7
C19A C18 H18C 107.3
N6 C18 H18C 107.8
C19 C18 H18C 82.5
H18B C18 H18C 132.4
C19A C18 H18D 109.3
N6 C18 H18D 108.4
C19 C18 H18D 131.3
H18A C18 H18D 78.5
H18C C18 H18D 107.2
C19 O9 H9C 109.5
O9 C19 C18 110.9(6)
O9 C19 H19A 109.5
C18 C19 H19A 109.5
O9 C19 H19B 109.5
C18 C19 H19B 109.5
H19A C19 H19B 108.0
C19A O9A H9AA 109.5
O9A C19A C18 92.1(4)
O9A C19A H19C 113.3
C18 C19A H19C 113.3
O9A C19A H19D 113.3
C18 C19A H19D 113.3
H19C C19A H19D 110.6
N5 C21 S3 177.9(4)
O11 C22 C23 109.9(3)
O11 C22 H22A 109.7
C23 C22 H22A 109.7
O11 C22 H22B 109.7
C23 C22 H22B 109.7
H22A C22 H22B 108.2
N8 C23 C22 113.0(4)
N8 C23 H23A 109.0
C22 C23 H23A 109.0
N8 C23 H23B 109.0
C22 C23 H23B 109.0
H23A C23 H23B 107.8
N8 C24 C25 112.9(3)
N8 C24 H24A 109.0
C25 C24 H24A 109.0
N8 C24 H24B 109.0
C25 C24 H24B 109.0
H24A C24 H24B 107.8
O2 C25 C24 111.1(2)
O2 C25 H25A 109.4
C24 C25 H25A 109.4
O2 C25 H25B 109.4
C24 C25 H25B 109.4
H25A C25 H25B 108.0
N8 C26 C27 115.3(3)
N8 C26 H26A 108.5
C27 C26 H26A 108.5
N8 C26 H26B 108.5
C27 C26 H26B 108.5
H26A C26 H26B 107.5
O6 C27 C26 113.8(3)
O6 C27 H27A 108.8
C26 C27 H27A 108.8
O6 C27 H27B 108.8
C26 C27 H27B 108.8
H27A C27 H27B 107.7
N7 C28 S4 178.8(4)
O13 C29 H29A 109.5
O13 C29 H29B 109.5
H29A C29 H29B 109.5
O13 C29 H29C 109.5
H29A C29 H29C 109.5
H29B C29 H29C 109.5
O14 C30 H30A 109.5
O14 C30 H30B 109.5
H30A C30 H30B 109.5
O14 C30 H30C 109.5
H30A C30 H30C 109.5
H30B C30 H30C 109.5
C31 O15 H15G 109.5
C31 O15 H15F 106.9
H15G O15 H15F 114.6
O15 C31 H31A 109.5
O15 C31 H31B 109.5
H31A C31 H31B 109.5
O15 C31 H31C 109.5
H31A C31 H31C 109.5
H31B C31 H31C 109.5
C28 N7 Cd1 164.2(4)
N4 C20 S2 177.4(4)

loop_
_geom_bond_atom_site_label_1
_geom_bond_atom_site_label_2
_geom_bond_distance
C1 N2 1.498(4)
C1 C2 1.516(5)
C1 H1A 0.9900
C1 H1B 0.9900
Cd1 O10 2.208(2)
Cd1 N7 2.254(3)
Cd1 O2 2.304(2)
Cd1 N8 2.345(3)
Cd1 O11 2.427(3)
Cd1 O4 2.550(2)
Cr1 O2 1.907(2)
Cr1 O4 1.975(2)
Cr1 O3 1.979(2)
Cr1 N1 1.985(3)
Cr1 O1 2.033(2)
Cr1 N2 2.121(3)
Cr2 O5 1.933(2)
Cr2 O7 1.957(2)
Cr2 O3 1.968(2)
Cr2 O4 2.015(2)
Cr2 O6 2.041(2)
Cr2 N3 2.153(3)
Cr3 O10 1.926(3)
Cr3 O7 1.954(2)
Cr3 O6 2.003(2)
Cr3 N4 2.007(3)
Cr3 N5 2.007(3)
Cr3 N6 2.115(3)
S1 C7 1.628(4)
S2 C20 1.630(5)
S3 C21 1.623(4)
S4 C28 1.631(4)
N1 C7 1.163(4)
N2 C4 1.494(4)
N2 C5 1.495(4)
N3 C12 1.483(5)
N3 C9 1.493(4)
N3 C10 1.498(4)
N4 C20 1.139(5)
N5 C21 1.162(5)
N6 C15 1.492(6)
N6 C18 1.508(5)
N6 C16 1.509(5)
N8 C26 1.457(5)
N8 C24 1.486(4)
N8 C23 1.494(6)
O1 C2 1.434(4)
O2 C25 1.432(3)
O3 C8 1.418(4)
O4 C3 1.435(3)
O5 C11 1.397(4)
O6 C27 1.427(4)
O7 C14 1.422(4)
O8 C13 1.424(5)
O8 H8A 0.8400
O10 C17 1.417(4)
O11 C22 1.438(4)
O11 H11C 0.8400
O12 C6 1.413(5)
O12 H12A 0.8400
O13 C29 1.404(4)
O13 H13D 0.8400
O14 C30 1.408(5)
O14 H14D 0.8400
C2 H2A 0.9900
C2 H2B 0.9900
C3 C4 1.537(5)
C3 H3A 0.9900
C3 H3B 0.9900
C4 H4A 0.9900
C4 H4B 0.9900
C5 C6 1.520(5)
C5 H5A 0.9900
C5 H5B 0.9900
C6 H6A 0.9900
C6 H6B 0.9900
C8 C9 1.516(5)
C8 H8B 0.9900
C8 H8C 0.9900
C9 H9A 0.9900
C9 H9B 0.9900
C10 C11 1.508(4)
C10 H10A 0.9900
C10 H10B 0.9900
C11 H11A 0.9900
C11 H11B 0.9900
C12 C13 1.506(5)
C12 H12B 0.9900
C12 H12C 0.9900
C13 H13A 0.9900
C13 H13B 0.9900
C14 C15 1.501(5)
C14 H14A 0.9900
C14 H14B 0.9900
C15 H15A 0.9900
C15 H15B 0.9900
C16 C17 1.504(6)
C16 H16A 0.9900
C16 H16B 0.9900
C17 H17A 0.9900
C17 H17B 0.9900
C18 C19A 1.484(7)
C18 C19 1.525(4)
C18 H18A 0.9900
C18 H18B 0.9900
C18 H18C 0.9697
C18 H18D 0.9703
O9 C19 1.443(10)
O9 H9C 0.8400
C19 H19A 0.9900
C19 H19B 0.9900
O9A C19A 1.394(5)
O9A H9AA 0.8400
C19A H19C 0.9900
C19A H19D 0.9900
C22 C23 1.507(6)
C22 H22A 0.9900
C22 H22B 0.9900
C23 H23A 0.9900
C23 H23B 0.9900
C24 C25 1.510(4)
C24 H24A 0.9900
C24 H24B 0.9900
C25 H25A 0.9900
C25 H25B 0.9900
C26 C27 1.515(6)
C26 H26A 0.9900
C26 H26B 0.9900
C27 H27A 0.9900
C27 H27B 0.9900
C28 N7 1.131(5)
C29 H29A 0.9800
C29 H29B 0.9800
C29 H29C 0.9800
C30 H30A 0.9800
C30 H30B 0.9800
C30 H30C 0.9800
O15 C31 1.402(4)
O15 H15G 0.8400
O15 H15F 0.8400
C31 H31A 0.9800
C31 H31B 0.9800
C31 H31C 0.9800

loop_
_geom_hbond_atom_site_label_D
_geom_hbond_atom_site_label_H
_geom_hbond_atom_site_label_A
_geom_hbond_distance_DH
_geom_hbond_distance_HA
_geom_hbond_distance_DA
_geom_hbond_angle_DHA
_geom_hbond_site_symmetry_A
O15 H15G O15 0.84 2.02 2.853(10) 169.0 2_475

loop_
_geom_torsion_atom_site_label_1
_geom_torsion_atom_site_label_2
_geom_torsion_atom_site_label_3
_geom_torsion_atom_site_label_4
_geom_torsion
O2 Cr1 N1 C7 105.1(10)
O3 Cr1 N1 C7 -157.3(10)
O1 Cr1 N1 C7 -69.7(10)
N2 Cr1 N1 C7 11.0(10)
C2 C1 N2 C4 69.5(3)
C2 C1 N2 C5 -167.5(2)
C2 C1 N2 Cr1 -45.5(2)
O2 Cr1 N2 C4 81.9(2)
O4 Cr1 N2 C4 -1.8(2)
O3 Cr1 N2 C4 -39.2(4)
N1 Cr1 N2 C4 177.7(2)
O1 Cr1 N2 C4 -93.1(2)
O2 Cr1 N2 C5 -38.4(2)
O4 Cr1 N2 C5 -122.1(2)
O3 Cr1 N2 C5 -159.5(3)
N1 Cr1 N2 C5 57.5(2)
O1 Cr1 N2 C5 146.6(2)
O2 Cr1 N2 C1 -158.49(19)
O4 Cr1 N2 C1 117.81(19)
O3 Cr1 N2 C1 80.4(3)
N1 Cr1 N2 C1 -62.7(2)
O1 Cr1 N2 C1 26.49(18)
O5 Cr2 N3 C12 129.3(2)
O7 Cr2 N3 C12 37.2(2)
O3 Cr2 N3 C12 -133.4(2)
O4 Cr2 N3 C12 -166.9(2)
O6 Cr2 N3 C12 -43.1(2)
O5 Cr2 N3 C9 -109.1(2)
O7 Cr2 N3 C9 158.8(2)
O3 Cr2 N3 C9 -11.8(2)
O4 Cr2 N3 C9 -45.3(4)
O6 Cr2 N3 C9 78.5(2)
O5 Cr2 N3 C10 4.9(2)
O7 Cr2 N3 C10 -87.1(2)
O3 Cr2 N3 C10 102.2(2)
O4 Cr2 N3 C10 68.8(4)
O6 Cr2 N3 C10 -167.4(2)
O10 Cr3 N5 C21 162.2(10)
O6 Cr3 N5 C21 75.6(10)
N4 Cr3 N5 C21 -21.5(10)
N6 Cr3 N5 C21 -115.1(10)
O10 Cr3 N6 C15 -114.3(2)
O7 Cr3 N6 C15 -19.3(2)
O6 Cr3 N6 C15 -54.7(5)
N4 Cr3 N6 C15 69.1(2)
N5 Cr3 N6 C15 156.5(2)
O10 Cr3 N6 C18 125.1(3)
O7 Cr3 N6 C18 -139.9(3)
O6 Cr3 N6 C18 -175.3(3)
N4 Cr3 N6 C18 -51.5(3)
N5 Cr3 N6 C18 35.9(3)
O10 Cr3 N6 C16 2.8(2)
O7 Cr3 N6 C16 97.8(2)
O6 Cr3 N6 C16 62.4(5)
N4 Cr3 N6 C16 -173.9(2)
N5 Cr3 N6 C16 -86.5(3)
O10 Cd1 N8 C26 -11.7(3)
N7 Cd1 N8 C26 -149.5(2)
O2 Cd1 N8 C26 130.2(3)
O11 Cd1 N8 C26 -93.1(2)
O4 Cd1 N8 C26 78.3(2)
O10 Cd1 N8 C24 -133.9(2)
N7 Cd1 N8 C24 88.3(3)
O2 Cd1 N8 C24 8.0(2)
O11 Cd1 N8 C24 144.7(2)
O4 Cd1 N8 C24 -43.9(2)
O10 Cd1 N8 C23 109.3(3)
N7 Cd1 N8 C23 -28.5(3)
O2 Cd1 N8 C23 -108.8(3)
O11 Cd1 N8 C23 27.9(2)
O4 Cd1 N8 C23 -160.7(2)
O4 Cr1 O1 C2 -88.42(19)
O3 Cr1 O1 C2 -168.30(19)
N1 Cr1 O1 C2 89.9(2)
N2 Cr1 O1 C2 -3.78(19)
O4 Cr1 O2 C25 -142.3(2)
O3 Cr1 O2 C25 -63.2(2)
N1 Cr1 O2 C25 39.3(2)
N2 Cr1 O2 C25 133.3(2)
O4 Cr1 O2 Cd1 -7.56(9)
O3 Cr1 O2 Cd1 71.56(10)
N1 Cr1 O2 Cd1 174.07(11)
N2 Cr1 O2 Cd1 -91.93(11)
O10 Cd1 O2 C25 148.49(18)
N7 Cd1 O2 C25 -115.2(2)
N8 Cd1 O2 C25 19.22(19)
O11 Cd1 O2 C25 -36.2(2)
O4 Cd1 O2 C25 148.1(2)
O10 Cd1 O2 Cr1 6.82(17)
N7 Cd1 O2 Cr1 103.16(14)
N8 Cd1 O2 Cr1 -122.44(12)
O11 Cd1 O2 Cr1 -177.88(9)
O4 Cd1 O2 Cr1 6.45(8)
O5 Cr2 O3 C8 66.2(2)
O4 Cr2 O3 C8 152.7(2)
O6 Cr2 O3 C8 -117.2(2)
N3 Cr2 O3 C8 -15.5(2)
O5 Cr2 O3 Cr1 -72.13(11)
O4 Cr2 O3 Cr1 14.35(9)
O6 Cr2 O3 Cr1 104.45(10)
N3 Cr2 O3 Cr1 -153.86(11)
O2 Cr1 O3 C8 132.5(3)
O4 Cr1 O3 C8 -144.7(3)
N1 Cr1 O3 C8 35.4(3)
O1 Cr1 O3 C8 -53.9(3)
N2 Cr1 O3 C8 -106.8(4)
O2 Cr1 O3 Cr2 -97.41(10)
O4 Cr1 O3 Cr2 -14.61(10)
N1 Cr1 O3 Cr2 165.54(12)
O1 Cr1 O3 Cr2 76.27(10)
N2 Cr1 O3 Cr2 23.3(3)
O2 Cr1 O4 C3 -116.0(2)
O3 Cr1 O4 C3 146.5(2)
O1 Cr1 O4 C3 58.9(2)
N2 Cr1 O4 C3 -21.7(2)
O2 Cr1 O4 Cr2 111.71(10)
O3 Cr1 O4 Cr2 14.21(9)
O1 Cr1 O4 Cr2 -73.37(10)
N2 Cr1 O4 Cr2 -154.05(11)
O2 Cr1 O4 Cd1 6.47(8)
O3 Cr1 O4 Cd1 -91.04(9)
O1 Cr1 O4 Cd1 -178.62(8)
N2 Cr1 O4 Cd1 100.70(10)
O5 Cr2 O4 C3 -41.5(2)
O7 Cr2 O4 C3 51.6(2)
O3 Cr2 O4 C3 -138.3(2)
O6 Cr2 O4 C3 130.0(2)
N3 Cr2 O4 C3 -104.4(3)
O5 Cr2 O4 Cr1 82.52(10)
O7 Cr2 O4 Cr1 175.60(10)
O3 Cr2 O4 Cr1 -14.32(9)
O6 Cr2 O4 Cr1 -106.02(9)
N3 Cr2 O4 Cr1 19.5(3)
O5 Cr2 O4 Cd1 -175.49(8)
O7 Cr2 O4 Cd1 -82.40(9)
O3 Cr2 O4 Cd1 87.67(9)
O6 Cr2 O4 Cd1 -4.03(8)
N3 Cr2 O4 Cd1 121.5(3)
O10 Cd1 O4 C3 -65.32(19)
N7 Cd1 O4 C3 25.2(2)
O2 Cd1 O4 C3 114.4(2)
N8 Cd1 O4 C3 172.47(19)
O11 Cd1 O4 C3 -49.3(5)
O10 Cd1 O4 Cr1 174.36(10)
N7 Cd1 O4 Cr1 -95.13(13)
O2 Cd1 O4 Cr1 -5.89(8)
N8 Cd1 O4 Cr1 52.14(12)
O11 Cd1 O4 Cr1 -169.6(3)
O10 Cd1 O4 Cr2 73.70(9)
N7 Cd1 O4 Cr2 164.21(12)
O2 Cd1 O4 Cr2 -106.55(10)
N8 Cd1 O4 Cr2 -48.52(12)
O11 Cd1 O4 Cr2 89.7(4)
O7 Cr2 O5 C11 74.8(2)
O3 Cr2 O5 C11 -107.7(2)
O4 Cr2 O5 C11 173.4(2)
N3 Cr2 O5 C11 -25.7(2)
O10 Cr3 O6 C27 -128.0(3)
O7 Cr3 O6 C27 137.1(3)
N4 Cr3 O6 C27 49.7(3)
N5 Cr3 O6 C27 -38.0(3)
N6 Cr3 O6 C27 173.0(3)
O10 Cr3 O6 Cr2 86.29(11)
O7 Cr3 O6 Cr2 -8.55(9)
N4 Cr3 O6 Cr2 -95.95(12)
N5 Cr3 O6 Cr2 176.32(11)
N6 Cr3 O6 Cr2 27.3(4)
O7 Cr2 O6 C27 -135.7(3)
O3 Cr2 O6 C27 46.3(3)
O4 Cr2 O6 C27 125.4(2)
N3 Cr2 O6 C27 -36.9(3)
O7 Cr2 O6 Cr3 8.57(9)
O3 Cr2 O6 Cr3 -169.45(9)
O4 Cr2 O6 Cr3 -90.25(10)
N3 Cr2 O6 Cr3 107.37(10)
O10 Cr3 O7 C14 76.0(2)
O6 Cr3 O7 C14 161.8(2)
N4 Cr3 O7 C14 -100.4(2)
N6 Cr3 O7 C14 -6.2(2)
O10 Cr3 O7 Cr2 -76.73(11)
O6 Cr3 O7 Cr2 9.06(9)
N4 Cr3 O7 Cr2 106.87(11)
N6 Cr3 O7 Cr2 -158.95(13)
O5 Cr2 O7 C14 23.7(3)
O4 Cr2 O7 C14 -64.6(3)
O6 Cr2 O7 C14 -153.2(3)
N3 Cr2 O7 C14 106.8(3)
O5 Cr2 O7 Cr3 167.96(10)
O4 Cr2 O7 Cr3 79.73(11)
O6 Cr2 O7 Cr3 -8.92(9)
N3 Cr2 O7 Cr3 -108.92(11)
O7 Cr3 O10 C17 -114.1(2)
O6 Cr3 O10 C17 166.8(2)
N5 Cr3 O10 C17 68.7(2)
N6 Cr3 O10 C17 -30.9(2)
O7 Cr3 O10 Cd1 96.16(12)
O6 Cr3 O10 Cd1 17.02(12)
N5 Cr3 O10 Cd1 -81.09(13)
N6 Cr3 O10 Cd1 179.29(14)
N7 Cd1 O10 C17 35.8(3)
O2 Cd1 O10 C17 132.2(3)
N8 Cd1 O10 C17 -115.0(3)
O11 Cd1 O10 C17 -44.1(3)
O4 Cd1 O10 C17 132.5(3)
N7 Cd1 O10 Cr3 178.40(14)
O2 Cd1 O10 Cr3 -85.26(15)
N8 Cd1 O10 Cr3 27.54(17)
O11 Cd1 O10 Cr3 98.49(12)
O4 Cd1 O10 Cr3 -84.91(12)
O10 Cd1 O11 C22 -129.5(3)
N7 Cd1 O11 C22 138.7(3)
O2 Cd1 O11 C22 53.5(3)
N8 Cd1 O11 C22 -3.5(3)
O4 Cd1 O11 C22 -145.0(3)
Cr1 O1 C2 C1 -20.1(3)
N2 C1 C2 O1 43.7(3)
Cr1 O4 C3 C4 39.5(3)
Cr2 O4 C3 C4 156.9(2)
Cd1 O4 C3 C4 -73.7(3)
C5 N2 C4 C3 146.0(3)
C1 N2 C4 C3 -90.8(3)
Cr1 N2 C4 C3 23.7(3)
O4 C3 C4 N2 -42.0(4)
C4 N2 C5 C6 61.5(4)
C1 N2 C5 C6 -63.2(3)
Cr1 N2 C5 C6 179.5(2)
N2 C5 C6 O12 -175.0(3)
Cr2 O3 C8 C9 39.1(4)
Cr1 O3 C8 C9 163.5(2)
C12 N3 C9 C8 159.3(3)
C10 N3 C9 C8 -78.6(4)
Cr2 N3 C9 C8 35.5(3)
O3 C8 C9 N3 -49.8(4)
C12 N3 C10 C11 -111.5(4)
C9 N3 C10 C11 126.9(4)
Cr2 N3 C10 C11 14.6(4)
Cr2 O5 C11 C10 41.6(4)
N3 C10 C11 O5 -36.0(5)
C9 N3 C12 C13 48.2(4)
C10 N3 C12 C13 -71.4(4)
Cr2 N3 C12 C13 166.4(3)
N3 C12 C13 O8 63.4(4)
Cr3 O7 C14 C15 30.7(4)
Cr2 O7 C14 C15 172.0(2)
C18 N6 C15 C14 162.0(3)
C16 N6 C15 C14 -73.3(3)
Cr3 N6 C15 C14 40.6(3)
O7 C14 C15 N6 -48.2(4)
C15 N6 C16 C17 136.1(3)
C18 N6 C16 C17 -99.3(4)
Cr3 N6 C16 C17 23.8(4)
Cr3 O10 C17 C16 52.5(3)
Cd1 O10 C17 C16 -164.8(2)
N6 C16 C17 O10 -49.1(4)
C15 N6 C18 C19A 76.9(5)
C16 N6 C18 C19A -47.4(5)
Cr3 N6 C18 C19A -166.9(4)
C15 N6 C18 C19 45.8(6)
C16 N6 C18 C19 -78.5(6)
Cr3 N6 C18 C19 162.0(5)
C19A C18 C19 O9 88.4(13)
N6 C18 C19 O9 -169.4(6)
N6 C18 C19A O9A -93.8(7)
C19 C18 C19A O9A -2.6(9)
Cd1 O11 C22 C23 -21.8(4)
C26 N8 C23 C22 68.9(4)
C24 N8 C23 C22 -168.5(3)
Cd1 N8 C23 C22 -52.1(4)
O11 C22 C23 N8 50.1(5)
C26 N8 C24 C25 -155.8(3)
C23 N8 C24 C25 81.9(4)
Cd1 N8 C24 C25 -34.0(3)
Cr1 O2 C25 C24 91.4(3)
Cd1 O2 C25 C24 -43.9(3)
N8 C24 C25 O2 54.2(4)
C24 N8 C26 C27 68.3(4)
C23 N8 C26 C27 -170.7(3)
Cd1 N8 C26 C27 -51.9(3)
Cr3 O6 C27 C26 88.7(3)
Cr2 O6 C27 C26 -135.5(3)
N8 C26 C27 O6 47.5(4)
O10 Cd1 N7 C28 178.5(13)
O2 Cd1 N7 C28 38.8(13)
N8 Cd1 N7 C28 -34.8(13)
O11 Cd1 N7 C28 -88.7(13)
O4 Cd1 N7 C28 103.5(13)
